data_4118878
loop_
_publ_author_name
'Hong-Ling Cai'
'Yi Zhang'
'Da-Wei Fu'
'Wen Zhang'
'Tao Liu'
'Hirofumi Yoshikawa'
'Kunio Awaga'
'Ren-Gen Xiong'

_publ_section_title
;
 Above-Room-Temperature Magnetodielectric Coupling in a Possible
 Molecule-Based Multiferroic: Triethylmethylammonium
 Tetrabromoferrate(III)
;
_journal_name_full 'Journal of the American Chemical Society'
_journal_page_first 18487
_journal_page_last 18490
_journal_paper_doi 10.1021/ja3073319
_journal_volume 134
_journal_year 2012
_chemical_formula_sum 'C7 H18 Br4 Fe N'
_chemical_formula_weight 491.67
_chemical_name_systematic
; 
 ? 
;
_space_group_IT_number 173
_symmetry_space_group_name_Hall 'P 6c'
_symmetry_space_group_name_H-M 'P 63'
_atom_sites_solution_hydrogens geom
_atom_sites_solution_primary direct
_atom_sites_solution_secondary difmap
_audit_creation_method SHELXL-97
_cell_angle_alpha 90.00
_cell_angle_beta 90.00
_cell_angle_gamma 120.00
_cell_formula_units_Z 8
_cell_length_a 16.4064(11)
_cell_length_b 16.4064(11)
_cell_length_c 13.5188(18)
_cell_measurement_reflns_used 3625
_cell_measurement_temperature 153(2)
_cell_measurement_theta_max 27.5
_cell_measurement_theta_min 2.5
_cell_volume 3151.3(5)
_computing_structure_refinement 'SHELXL-97 (Sheldrick, 1997)'
_computing_structure_solution 'SHELXS-97 (Sheldrick, 1990)'
_diffrn_ambient_temperature 153(2)
_diffrn_measured_fraction_theta_full 0.997
_diffrn_measured_fraction_theta_max 0.997
_diffrn_radiation_monochromator graphite
_diffrn_radiation_source 'fine-focus sealed tube'
_diffrn_radiation_type MoK\a
_diffrn_radiation_wavelength 0.71073
_diffrn_reflns_av_R_equivalents 0.1131
_diffrn_reflns_av_sigmaI/netI 0.0830
_diffrn_reflns_limit_h_max 19
_diffrn_reflns_limit_h_min -19
_diffrn_reflns_limit_k_max 19
_diffrn_reflns_limit_k_min -17
_diffrn_reflns_limit_l_max 15
_diffrn_reflns_limit_l_min -16
_diffrn_reflns_number 17899
_diffrn_reflns_theta_full 25.00
_diffrn_reflns_theta_max 25.00
_diffrn_reflns_theta_min 2.48
_exptl_absorpt_coefficient_mu 11.069
_exptl_absorpt_correction_T_max 1.0
_exptl_absorpt_correction_T_min 0.9
_exptl_absorpt_correction_type multi-scan
_exptl_absorpt_process_details crystalclear
_exptl_crystal_colour blue
_exptl_crystal_density_diffrn 2.073
_exptl_crystal_description block
_exptl_crystal_F_000 1864
_exptl_crystal_size_max 0.30
_exptl_crystal_size_mid 0.15
_exptl_crystal_size_min 0.10
_refine_diff_density_max 3.436
_refine_diff_density_min -2.634
_refine_diff_density_rms 0.792
_refine_ls_abs_structure_details 'Flack H D (1983), Acta Cryst. A39, 876-881'
_refine_ls_abs_structure_Flack 0.17(13)
_refine_ls_extinction_coef 0.035(2)
_refine_ls_extinction_expression Fc^*^=kFc[1+0.001xFc^2^\l^3^/sin(2\q)]^-1/4^
_refine_ls_extinction_method SHELXL
_refine_ls_goodness_of_fit_ref 1.487
_refine_ls_hydrogen_treatment constr
_refine_ls_matrix_type full
_refine_ls_number_parameters 108
_refine_ls_number_reflns 3625
_refine_ls_number_restraints 42
_refine_ls_restrained_S_all 1.485
_refine_ls_R_factor_all 0.1457
_refine_ls_R_factor_gt 0.1378
_refine_ls_shift/su_max 0.035
_refine_ls_shift/su_mean 0.006
_refine_ls_structure_factor_coef Fsqd
_refine_ls_weighting_details 'calc w=1/[\s^2^(Fo^2^)+(0.3500P)^2^+0.0000P] where P=(Fo^2^+2Fc^2^)/3'
_refine_ls_weighting_scheme calc
_refine_ls_wR_factor_gt 0.4237
_refine_ls_wR_factor_ref 0.4495
_reflns_number_gt 2839
_reflns_number_total 3625
_reflns_threshold_expression >2sigma(I)
_cod_data_source_file ja3073319_si_002.cif
_cod_data_source_block 1
_cod_database_code 4118878

loop_
_symmetry_equiv_pos_as_xyz
'x, y, z'
'-y, x-y, z'
'-x+y, -x, z'
'-x, -y, z+1/2'
'y, -x+y, z+1/2'
'x-y, x, z+1/2'

loop_
_atom_site_label
_atom_site_type_symbol
_atom_site_fract_x
_atom_site_fract_y
_atom_site_fract_z
_atom_site_U_iso_or_equiv
_atom_site_adp_type
_atom_site_occupancy
_atom_site_symmetry_multiplicity
_atom_site_calc_flag
_atom_site_refinement_flags
Br1 Br 1.07433(7) 0.41237(7) -0.28628(10) 0.0469(4) Uani 1 1 d U
Br2 Br 1.08307(7) 0.65199(7) -0.26824(9) 0.0473(3) Uani 1 1 d U
Br6 Br 1.06819(7) 0.15672(7) -0.27547(9) 0.0504(3) Uani 1 1 d U
Fe1 Fe 0.99961(8) 0.49667(9) -0.33266(16) 0.0281(5) Uani 1 1 d U
Fe2 Fe 1.0000 0.0000 -0.3310(2) 0.0307(7) Uani 1 3 d SU
Br3 Br 0.84212(7) 0.41828(9) -0.27559(9) 0.0620(4) Uani 1 1 d U
Br4 Br 0.99918(11) 0.50754(10) -0.50807(14) 0.0718(7) Uani 1 1 d U
Br5 Br 1.0000 0.0000 -0.50571(19) 0.0745(8) Uani 1 3 d SU
C2 C 1.0147(4) 0.7680(6) -0.0400(10) 0.074(5) Uiso 1 1 d DU
H2A H 1.0692 0.8298 -0.0412 0.110 Uiso 1 1 d R
H2B H 1.0008 0.7460 0.0270 0.110 Uiso 1 1 d R
H2C H 1.0267 0.7259 -0.0783 0.110 Uiso 1 1 d R
N1 N 0.8522(3) 0.6773(4) -0.0835(4) 0.150(7) Uiso 1 1 d DU
N2 N 0.3333 0.6667 -0.1461(5) 0.322(12) Uiso 1 3 d SDU
C9 C 0.2828(5) 0.7499(6) -0.0396(11) 0.372(14) Uiso 1 1 d DU
H9A H 0.2979 0.7901 0.0171 0.558 Uiso 1 1 d R
H9B H 0.2871 0.7848 -0.0983 0.558 Uiso 1 1 d R
H9C H 0.2199 0.6977 -0.0332 0.558 Uiso 1 1 d R
C5 C 0.7966(4) 0.6844(7) 0.0027(4) 0.073(4) Uiso 1 1 d DU
H5A H 0.8296 0.7421 0.0393 0.088 Uiso 1 1 d R
H5B H 0.7753 0.6326 0.0478 0.088 Uiso 1 1 d R
C6 C 0.7192(4) 0.6935(8) -0.0473(12) 0.215(12) Uiso 1 1 d DU
H6A H 0.6764 0.6965 -0.0009 0.322 Uiso 1 1 d R
H6B H 0.7417 0.7456 -0.0922 0.322 Uiso 1 1 d R
H6C H 0.6871 0.6356 -0.0837 0.322 Uiso 1 1 d R
C4 C 0.8533(8) 0.6683(12) -0.2595(6) 0.267(19) Uiso 1 1 d DU
H4A H 0.8237 0.6597 -0.3229 0.400 Uiso 1 1 d R
H4B H 0.9059 0.7312 -0.2548 0.400 Uiso 1 1 d R
H4C H 0.8750 0.6240 -0.2522 0.400 Uiso 1 1 d R
C3 C 0.7968(5) 0.6756(9) -0.1745(4) 0.150(9) Uiso 1 1 d DU
H3A H 0.7745 0.7194 -0.1814 0.179 Uiso 1 1 d R
H3B H 0.7438 0.6129 -0.1787 0.179 Uiso 1 1 d R
C8 C 0.3663(6) 0.7413(7) -0.0687(6) 0.351(12) Uiso 1 1 d DU
H8A H 0.4293 0.7935 -0.0741 0.422 Uiso 1 1 d R
H8B H 0.3627 0.7072 -0.0096 0.422 Uiso 1 1 d R
C10 C 0.360(10) 0.7146(14) -0.2444(6) 0.302(18) Uiso 0.333 1 d PDU
H10A H 0.3427 0.6718 -0.2977 0.452 Uiso 0.333 1 d PR
H10B H 0.3112 0.7307 -0.2401 0.452 Uiso 0.333 1 d PR
H10C H 0.4192 0.7704 -0.2564 0.452 Uiso 0.333 1 d PR
C1 C 0.9372(4) 0.7773(6) -0.0861(7) 0.102(6) Uiso 1 1 d DU
H1A H 0.9505 0.7995 -0.1531 0.123 Uiso 1 1 d R
H1B H 0.9247 0.8194 -0.0485 0.123 Uiso 1 1 d R
C7 C 0.8250(12) 0.5782(6) -0.0561(16) 0.191(10) Uiso 1 1 d DU
H7A H 0.7588 0.5352 -0.0634 0.287 Uiso 1 1 d R
H7B H 0.8592 0.5615 -0.1015 0.287 Uiso 1 1 d R
H7C H 0.8439 0.5752 0.0104 0.287 Uiso 1 1 d R

loop_
_atom_site_aniso_label
_atom_site_aniso_U_11
_atom_site_aniso_U_22
_atom_site_aniso_U_33
_atom_site_aniso_U_23
_atom_site_aniso_U_13
_atom_site_aniso_U_12
Br1 0.0503(4) 0.0442(4) 0.0591(8) -0.0172(5) -0.0162(5) 0.0334(3)
Br2 0.0785(6) 0.0499(4) 0.0241(5) -0.0049(5) -0.0095(5) 0.0401(4)
Br6 0.0444(4) 0.0465(5) 0.0601(6) -0.0133(5) -0.0291(5) 0.0226(4)
Fe1 0.0301(6) 0.0347(6) 0.0281(10) 0.0016(5) 0.0014(5) 0.0227(4)
Fe2 0.0291(8) 0.0291(8) 0.0339(13) 0.000 0.000 0.0146(4)
Br3 0.0443(4) 0.0858(7) 0.0640(7) -0.0180(6) 0.0149(6) 0.0387(4)
Br4 0.1056(12) 0.0500(7) 0.0258(8) 0.0008(5) -0.0013(6) 0.0132(6)
Br5 0.0970(11) 0.0970(11) 0.0293(11) 0.000 0.000 0.0485(6)

loop_
_atom_type_symbol
_atom_type_description
_atom_type_scat_dispersion_real
_atom_type_scat_dispersion_imag
_atom_type_scat_source
C C 0.0033 0.0016 'International Tables Vol C Tables 4.2.6.8 and 6.1.1.4'
H H 0.0000 0.0000 'International Tables Vol C Tables 4.2.6.8 and 6.1.1.4'
N N 0.0061 0.0033 'International Tables Vol C Tables 4.2.6.8 and 6.1.1.4'
Fe Fe 0.3463 0.8444 'International Tables Vol C Tables 4.2.6.8 and 6.1.1.4'
Br Br -0.2901 2.4595 'International Tables Vol C Tables 4.2.6.8 and 6.1.1.4'

loop_
_geom_angle_atom_site_label_1
_geom_angle_atom_site_label_2
_geom_angle_atom_site_label_3
_geom_angle
_geom_angle_site_symmetry_1
_geom_angle_site_symmetry_3
Br1 Fe1 Br3 110.04(8) . .
Br1 Fe1 Br2 110.11(7) . .
Br3 Fe1 Br2 110.53(8) . .
Br1 Fe1 Br4 109.43(9) . .
Br3 Fe1 Br4 108.80(8) . .
Br2 Fe1 Br4 107.88(8) . .
Br6 Fe2 Br6 110.35(7) . 2_645
Br6 Fe2 Br6 110.35(7) . 3_765
Br6 Fe2 Br6 110.35(7) 2_645 3_765
Br6 Fe2 Br5 108.57(7) . .
Br6 Fe2 Br5 108.57(7) 2_645 .
Br6 Fe2 Br5 108.57(7) 3_765 .
C1 C2 H2A 106.1 . .
C1 C2 H2B 112.3 . .
H2A C2 H2B 109.5 . .
C1 C2 H2C 110.0 . .
H2A C2 H2C 109.5 . .
H2B C2 H2C 109.5 . .
C7 N1 C5 91.7(9) . .
C7 N1 C3 109.2(9) . .
C5 N1 C3 104.2(6) . .
C7 N1 C1 141.6(9) . .
C5 N1 C1 101.3(6) . .
C3 N1 C1 102.5(6) . .
C8 N2 C8 76.2(6) . 2_665
C8 N2 C8 76.2(6) . 3_565
C8 N2 C8 76.2(6) 2_665 3_565
C8 N2 C10 139(6) . 2_665
C8 N2 C10 107.5(8) 2_665 2_665
C8 N2 C10 145(6) 3_565 2_665
C8 N2 C10 107.5(8) . .
C8 N2 C10 145(6) 2_665 .
C8 N2 C10 139(6) 3_565 .
C10 N2 C10 46.6(13) 2_665 .
C8 N2 C10 145(6) . 3_565
C8 N2 C10 139(6) 2_665 3_565
C8 N2 C10 107.5(8) 3_565 3_565
C10 N2 C10 46.6(13) 2_665 3_565
C10 N2 C10 46.6(13) . 3_565
C8 C9 C8 63.6(7) . 2_665
C8 C9 H9A 109.9 . .
C8 C9 H9A 137.8 2_665 .
C8 C9 H9B 92.3 . .
C8 C9 H9B 112.0 2_665 .
H9A C9 H9B 109.5 . .
C8 C9 H9C 124.1 . .
C8 C9 H9C 60.8 2_665 .
H9A C9 H9C 109.5 . .
H9B C9 H9C 109.5 . .
C6 C5 N1 103.4(7) . .
C6 C5 H5A 102.8 . .
N1 C5 H5A 114.0 . .
C6 C5 H5B 114.9 . .
N1 C5 H5B 112.7 . .
H5A C5 H5B 108.7 . .
C5 C6 H6A 112.7 . .
C5 C6 H6B 113.7 . .
H6A C6 H6B 109.5 . .
C5 C6 H6C 101.7 . .
H6A C6 H6C 109.5 . .
H6B C6 H6C 109.5 . .
C3 C4 H4A 113.7 . .
C3 C4 H4B 97.0 . .
H4A C4 H4B 109.5 . .
C3 C4 H4C 116.9 . .
H4A C4 H4C 109.5 . .
H4B C4 H4C 109.5 . .
C4 C3 N1 103.3(8) . .
C4 C3 H3A 117.5 . .
N1 C3 H3A 120.8 . .
C4 C3 H3B 97.6 . .
N1 C3 H3B 106.2 . .
H3A C3 H3B 108.4 . .
N2 C8 C9 106.7(7) . .
N2 C8 C8 51.9(3) . 2_665
C9 C8 C8 69.4(7) . 2_665
N2 C8 C8 51.9(3) . 3_565
C9 C8 C8 127.1(7) . 3_565
C8 C8 C8 60.0 2_665 3_565
N2 C8 C9 88.4(6) . 3_565
C9 C8 C9 152.4(12) . 3_565
C8 C8 C9 105.4(7) 2_665 3_565
C8 C8 C9 46.9(7) 3_565 3_565
N2 C8 H8A 117.8 . .
C9 C8 H8A 124.2 . .
C8 C8 H8A 166.4 2_665 .
C8 C8 H8A 107.0 3_565 .
C9 C8 H8A 63.1 3_565 .
N2 C8 H8B 102.5 . .
C9 C8 H8B 92.4 . .
C8 C8 H8B 69.4 2_665 .
C8 C8 H8B 57.0 3_565 .
C9 C8 H8B 61.3 3_565 .
H8A C8 H8B 108.0 . .
C10 C10 C10 60.00(3) 2_665 3_565
C10 C10 N2 66.7(7) 2_665 .
C10 C10 N2 66.7(6) 3_565 .
C10 C10 H10A 60.3 2_665 .
C10 C10 H10A 52.5 3_565 .
N2 C10 H10A 112.8 . .
C10 C10 H10B 70.3 2_665 .
C10 C10 H10B 130.2 3_565 .
N2 C10 H10B 91.6 . .
H10A C10 H10B 105.7 . .
C10 C10 H10C 170.2 2_665 .
C10 C10 H10C 120.1 3_565 .
N2 C10 H10C 122.8 . .
H10A C10 H10C 111.3 . .
H10B C10 H10C 109.5 . .
C2 C1 N1 104.3(7) . .
C2 C1 H1A 112.9 . .
N1 C1 H1A 109.9 . .
C2 C1 H1B 110.6 . .
N1 C1 H1B 110.5 . .
H1A C1 H1B 108.4 . .
N1 C7 H7A 112.7 . .
N1 C7 H7B 104.7 . .
H7A C7 H7B 109.5 . .
N1 C7 H7C 111.0 . .
H7A C7 H7C 109.5 . .
H7B C7 H7C 109.5 . .

loop_
_geom_bond_atom_site_label_1
_geom_bond_atom_site_label_2
_geom_bond_distance
_geom_bond_site_symmetry_2
Br1 Fe1 2.346(2) .
Br2 Fe1 2.3744(17) .
Br6 Fe2 2.3556(14) .
Fe1 Br3 2.3670(17) .
Fe1 Br4 2.378(3) .
Fe2 Br6 2.3556(14) 2_645
Fe2 Br6 2.3556(14) 3_765
Fe2 Br5 2.362(4) .
C2 C1 1.490(11) .
C2 H2A 0.9600 .
C2 H2B 0.9600 .
C2 H2C 0.9600 .
N1 C7 1.501(11) .
N1 C5 1.519(9) .
N1 C3 1.522(9) .
N1 C1 1.533(8) .
N2 C8 1.491(9) .
N2 C8 1.491(9) 2_665
N2 C8 1.491(9) 3_565
N2 C10 1.494(12) 2_665
N2 C10 1.494(12) .
N2 C10 1.494(12) 3_565
C9 C8 1.500(13) .
C9 C8 1.923(16) 2_665
C9 H9A 0.9599 .
C9 H9B 0.9599 .
C9 H9C 0.9599 .
C5 C6 1.510(12) .
C5 H5A 0.9601 .
C5 H5B 0.9600 .
C6 H6A 0.9601 .
C6 H6B 0.9599 .
C6 H6C 0.9601 .
C4 C3 1.518(13) .
C4 H4A 0.9600 .
C4 H4B 0.9600 .
C4 H4C 0.9600 .
C3 H3A 0.9600 .
C3 H3B 0.9600 .
C8 C8 1.840(17) 2_665
C8 C8 1.840(17) 3_565
C8 C9 1.923(16) 3_565
C8 H8A 0.9601 .
C8 H8B 0.9599 .
C10 C10 1.18(4) 2_665
C10 C10 1.18(4) 3_565
C10 H10A 0.9455 .
C10 H10B 0.9599 .
C10 H10C 0.9600 .
C1 H1A 0.9600 .
C1 H1B 0.9600 .
C7 H7A 0.9599 .
C7 H7B 0.9600 .
C7 H7C 0.9600 .
